data_4339419
loop_
_publ_author_name
'Ingleson, Michael J.'
'Pink, Maren'
'Fan, Hongjun'
'Caulton, Kenneth G.'

_publ_section_title
;
 Exploring the reactivity of four-coordinate PNPCoX with access to
 three-coordinate spin triplet PNPCo.
;
_journal_issue 24
_journal_name_full 'Inorganic chemistry'
_journal_page_first 10321
_journal_page_last 10334
_journal_paper_doi 10.1021/ic701171p
_journal_volume 46
_journal_year 2007
_chemical_formula_moiety 'C23 H52 Co N O P2 Si2'
_chemical_formula_sum 'C23 H52 Co N O P2 Si2'
_chemical_formula_weight 535.71
_chemical_name_systematic
; 
 ? 
;
_space_group_IT_number 61
_symmetry_cell_setting orthorhombic
_symmetry_space_group_name_Hall '-P 2ac 2ab'
_symmetry_space_group_name_H-M 'P b c a'
_atom_sites_solution_hydrogens geom
_atom_sites_solution_primary direct
_atom_sites_solution_secondary difmap
_audit_creation_method SHELXL-97
_cell_angle_alpha 90.00
_cell_angle_beta 90.00
_cell_angle_gamma 90.00
_cell_formula_units_Z 8
_cell_length_a 15.1049(8)
_cell_length_b 12.3899(7)
_cell_length_c 31.1504(17)
_cell_measurement_reflns_used 5363
_cell_measurement_temperature 130(2)
_cell_measurement_theta_max 25.6
_cell_measurement_theta_min 2.3
_cell_volume 5829.7(6)
_computing_cell_refinement 'SAINT (Bruker, 2003)'
_computing_data_collection 'SMART (Bruker, 2001)'
_computing_data_reduction 'SAINT (Bruker, 2003)'
_computing_molecular_graphics 'SHELXTL (Bruker, 2003), XTEL (loc. libr.)'
_computing_publication_material 'SHELXTL (Bruker, 2003)'
_computing_structure_refinement 'SHELXL-97 (Sheldrick, 1997)'
_computing_structure_solution 'SHELXS-97 (Sheldrick, 1990)'
_diffrn_ambient_temperature 130(2)
_diffrn_detector 'CCD area detector'
_diffrn_detector_area_resol_mean 44.52
_diffrn_detector_type 'Bruker SMART 6000'
_diffrn_measured_fraction_theta_full 0.999
_diffrn_measured_fraction_theta_max 0.999
_diffrn_measurement_details '0.30 degree frames measured for 50 seconds each'
_diffrn_measurement_device 'three-circle goniometer with fixed chi'
_diffrn_measurement_device_type 'Bruker Platform goniometer'
_diffrn_measurement_method \w-scans
_diffrn_radiation_monochromator graphite
_diffrn_radiation_source 'fine-focus sealed tube'
_diffrn_radiation_type MoK\a
_diffrn_radiation_wavelength 0.71073
_diffrn_reflns_av_R_equivalents 0.0640
_diffrn_reflns_av_sigmaI/netI 0.0359
_diffrn_reflns_limit_h_max 18
_diffrn_reflns_limit_h_min -18
_diffrn_reflns_limit_k_max 15
_diffrn_reflns_limit_k_min -15
_diffrn_reflns_limit_l_max 33
_diffrn_reflns_limit_l_min -38
_diffrn_reflns_number 44063
_diffrn_reflns_theta_full 26.40
_diffrn_reflns_theta_max 26.40
_diffrn_reflns_theta_min 2.22
_exptl_absorpt_coefficient_mu 0.796
_exptl_absorpt_correction_T_max 0.9613
_exptl_absorpt_correction_T_min 0.9247
_exptl_absorpt_correction_type multi-scan
_exptl_absorpt_process_details 'SADABS, R. Blessing; 1995'
_exptl_crystal_colour red
_exptl_crystal_density_diffrn 1.221
_exptl_crystal_density_method 'not measured'
_exptl_crystal_description plate
_exptl_crystal_F_000 2320
_exptl_crystal_size_max 0.10
_exptl_crystal_size_mid 0.10
_exptl_crystal_size_min 0.05
_refine_diff_density_max 0.375
_refine_diff_density_min -0.256
_refine_diff_density_rms 0.061
_refine_ls_extinction_method none
_refine_ls_goodness_of_fit_ref 1.030
_refine_ls_hydrogen_treatment riding
_refine_ls_matrix_type full
_refine_ls_number_parameters 287
_refine_ls_number_reflns 5978
_refine_ls_number_restraints 0
_refine_ls_restrained_S_all 1.030
_refine_ls_R_factor_all 0.0451
_refine_ls_R_factor_gt 0.0289
_refine_ls_shift/su_max 0.001
_refine_ls_shift/su_mean 0.000
_refine_ls_structure_factor_coef Fsqd
_refine_ls_weighting_details 'calc w=1/[\s^2^(Fo^2^)+(0.0278P)^2^+3.7644P] where P=(Fo^2^+2Fc^2^)/3'
_refine_ls_weighting_scheme calc
_refine_ls_wR_factor_gt 0.0654
_refine_ls_wR_factor_ref 0.0736
_reflns_number_gt 4739
_reflns_number_total 5978
_reflns_threshold_expression >2sigma(I)
_cod_data_source_file ic701171p_si4.cif
_cod_data_source_block 05205
_cod_original_sg_symbol_H-M Pbca
_cod_database_code 4339419

loop_
_symmetry_equiv_pos_as_xyz
'x, y, z'
'-x+1/2, -y, z+1/2'
'x+1/2, -y+1/2, -z'
'-x, y+1/2, -z+1/2'
'-x, -y, -z'
'x-1/2, y, -z-1/2'
'-x-1/2, y-1/2, z'
'x, -y-1/2, z-1/2'

loop_
_atom_site_label
_atom_site_type_symbol
_atom_site_fract_x
_atom_site_fract_y
_atom_site_fract_z
_atom_site_U_iso_or_equiv
_atom_site_adp_type
_atom_site_occupancy
_atom_site_symmetry_multiplicity
_atom_site_calc_flag
_atom_site_refinement_flags
Co1 Co 0.983134(16) 0.16958(2) 0.612369(8) 0.01283(7) Uani 1 1 d .
P1 P 0.89818(3) 0.30209(4) 0.586674(15) 0.01303(11) Uani 1 1 d .
P2 P 1.06502(3) 0.03418(4) 0.638248(16) 0.01357(11) Uani 1 1 d .
Si1 Si 0.82626(3) 0.24322(4) 0.673788(17) 0.01451(12) Uani 1 1 d .
Si2 Si 0.98984(4) 0.15445(4) 0.713400(17) 0.01685(12) Uani 1 1 d .
O1 O 1.06223(12) 0.14288(15) 0.52965(5) 0.0403(5) Uani 1 1 d .
N1 N 0.93020(10) 0.18929(12) 0.66884(5) 0.0142(3) Uani 1 1 d .
C1 C 0.73826(14) 0.13711(17) 0.67909(7) 0.0245(5) Uani 1 1 d .
H1A H 0.7463 0.0981 0.7062 0.037 Uiso 1 1 calc R
H1B H 0.7427 0.0864 0.6550 0.037 Uiso 1 1 calc R
H1C H 0.6798 0.1714 0.6788 0.037 Uiso 1 1 calc R
C2 C 0.81014(14) 0.33905(17) 0.71993(7) 0.0219(4) Uani 1 1 d .
H2A H 0.8158 0.2996 0.7471 0.033 Uiso 1 1 calc R
H2B H 0.7511 0.3715 0.7181 0.033 Uiso 1 1 calc R
H2C H 0.8551 0.3960 0.7186 0.033 Uiso 1 1 calc R
C3 C 0.80289(12) 0.31783(16) 0.62241(6) 0.0163(4) Uani 1 1 d .
H3A H 0.7491 0.2883 0.6086 0.020 Uiso 1 1 calc R
H3B H 0.7927 0.3953 0.6285 0.020 Uiso 1 1 calc R
C4 C 0.95903(13) 0.43441(15) 0.58982(6) 0.0180(4) Uani 1 1 d .
C5 C 1.04960(14) 0.42323(17) 0.56792(7) 0.0230(5) Uani 1 1 d .
H5A H 1.0824 0.4911 0.5707 0.035 Uiso 1 1 calc R
H5B H 1.0411 0.4065 0.5374 0.035 Uiso 1 1 calc R
H5C H 1.0831 0.3649 0.5816 0.035 Uiso 1 1 calc R
C6 C 0.90896(15) 0.53113(16) 0.57100(7) 0.0235(5) Uani 1 1 d .
H6A H 0.9415 0.5977 0.5773 0.035 Uiso 1 1 calc R
H6B H 0.8498 0.5351 0.5838 0.035 Uiso 1 1 calc R
H6C H 0.9036 0.5224 0.5398 0.035 Uiso 1 1 calc R
C7 C 0.97613(14) 0.45691(16) 0.63762(7) 0.0223(4) Uani 1 1 d .
H7A H 1.0164 0.5185 0.6405 0.033 Uiso 1 1 calc R
H7B H 1.0029 0.3931 0.6509 0.033 Uiso 1 1 calc R
H7C H 0.9200 0.4735 0.6519 0.033 Uiso 1 1 calc R
C8 C 0.84407(13) 0.28601(16) 0.53213(6) 0.0178(4) Uani 1 1 d .
C9 C 0.81388(15) 0.16722(18) 0.53013(7) 0.0269(5) Uani 1 1 d .
H9A H 0.7778 0.1560 0.5044 0.040 Uiso 1 1 calc R
H9B H 0.7787 0.1502 0.5557 0.040 Uiso 1 1 calc R
H9C H 0.8659 0.1201 0.5291 0.040 Uiso 1 1 calc R
C10 C 0.76207(14) 0.35816(19) 0.52604(7) 0.0265(5) Uani 1 1 d .
H10A H 0.7366 0.3454 0.4975 0.040 Uiso 1 1 calc R
H10B H 0.7794 0.4341 0.5286 0.040 Uiso 1 1 calc R
H10C H 0.7180 0.3409 0.5481 0.040 Uiso 1 1 calc R
C11 C 0.90741(14) 0.30793(17) 0.49477(6) 0.0212(4) Uani 1 1 d .
H11A H 0.8783 0.2893 0.4676 0.032 Uiso 1 1 calc R
H11B H 0.9609 0.2640 0.4982 0.032 Uiso 1 1 calc R
H11C H 0.9235 0.3845 0.4945 0.032 Uiso 1 1 calc R
C12 C 0.92328(15) 0.09659(18) 0.75890(7) 0.0276(5) Uani 1 1 d .
H12A H 0.8888 0.0349 0.7485 0.041 Uiso 1 1 calc R
H12B H 0.8830 0.1519 0.7701 0.041 Uiso 1 1 calc R
H12C H 0.9633 0.0728 0.7818 0.041 Uiso 1 1 calc R
C13 C 1.05501(15) 0.27123(18) 0.73497(7) 0.0285(5) Uani 1 1 d .
H13A H 1.0979 0.2951 0.7133 0.043 Uiso 1 1 calc R
H13B H 1.0865 0.2489 0.7610 0.043 Uiso 1 1 calc R
H13C H 1.0147 0.3308 0.7418 0.043 Uiso 1 1 calc R
C14 C 1.07299(13) 0.04960(16) 0.69629(6) 0.0186(4) Uani 1 1 d .
H14A H 1.1335 0.0727 0.7044 0.022 Uiso 1 1 calc R
H14B H 1.0603 -0.0200 0.7106 0.022 Uiso 1 1 calc R
C15 C 1.00334(13) -0.09632(15) 0.63004(7) 0.0175(4) Uani 1 1 d .
C16 C 0.91703(13) -0.08697(17) 0.65589(7) 0.0221(4) Uani 1 1 d .
H16A H 0.8802 -0.1507 0.6506 0.033 Uiso 1 1 calc R
H16B H 0.8849 -0.0220 0.6470 0.033 Uiso 1 1 calc R
H16C H 0.9310 -0.0823 0.6866 0.033 Uiso 1 1 calc R
C17 C 0.97775(14) -0.10912(18) 0.58263(7) 0.0241(5) Uani 1 1 d .
H17A H 0.9442 -0.1761 0.5789 0.036 Uiso 1 1 calc R
H17B H 1.0315 -0.1118 0.5650 0.036 Uiso 1 1 calc R
H17C H 0.9413 -0.0477 0.5737 0.036 Uiso 1 1 calc R
C18 C 1.05335(14) -0.19693(16) 0.64534(7) 0.0250(5) Uani 1 1 d .
H18A H 1.0141 -0.2598 0.6439 0.037 Uiso 1 1 calc R
H18B H 1.0730 -0.1863 0.6750 0.037 Uiso 1 1 calc R
H18C H 1.1050 -0.2090 0.6269 0.037 Uiso 1 1 calc R
C19 C 1.18502(13) 0.01860(17) 0.62127(7) 0.0198(4) Uani 1 1 d .
C20 C 1.22328(14) 0.13354(18) 0.61968(8) 0.0292(5) Uani 1 1 d .
H20A H 1.2865 0.1301 0.6128 0.044 Uiso 1 1 calc R
H20B H 1.2154 0.1684 0.6477 0.044 Uiso 1 1 calc R
H20C H 1.1924 0.1754 0.5976 0.044 Uiso 1 1 calc R
C21 C 1.19433(14) -0.03353(18) 0.57697(7) 0.0242(5) Uani 1 1 d .
H21A H 1.2555 -0.0257 0.5669 0.036 Uiso 1 1 calc R
H21B H 1.1542 0.0021 0.5567 0.036 Uiso 1 1 calc R
H21C H 1.1793 -0.1103 0.5789 0.036 Uiso 1 1 calc R
C22 C 1.24064(14) -0.04703(18) 0.65347(7) 0.0259(5) Uani 1 1 d .
H22A H 1.3019 -0.0515 0.6432 0.039 Uiso 1 1 calc R
H22B H 1.2160 -0.1199 0.6561 0.039 Uiso 1 1 calc R
H22C H 1.2394 -0.0114 0.6816 0.039 Uiso 1 1 calc R
C23 C 1.02982(14) 0.15338(17) 0.56341(7) 0.0226(5) Uani 1 1 d .

loop_
_atom_site_aniso_label
_atom_site_aniso_U_11
_atom_site_aniso_U_22
_atom_site_aniso_U_33
_atom_site_aniso_U_23
_atom_site_aniso_U_13
_atom_site_aniso_U_12
Co1 0.01364(13) 0.01326(13) 0.01158(13) 0.00105(10) 0.00159(10) 0.00188(10)
P1 0.0129(2) 0.0144(2) 0.0119(2) 0.00092(18) 0.00024(18) 0.00075(18)
P2 0.0133(2) 0.0131(2) 0.0144(2) -0.00015(18) -0.00081(19) 0.00109(19)
Si1 0.0159(3) 0.0144(3) 0.0132(3) -0.0003(2) 0.0021(2) 0.0011(2)
Si2 0.0222(3) 0.0165(3) 0.0118(3) -0.0004(2) -0.0018(2) 0.0033(2)
O1 0.0446(10) 0.0553(12) 0.0211(9) 0.0115(8) 0.0150(8) 0.0281(9)
N1 0.0165(8) 0.0143(8) 0.0117(8) -0.0005(6) 0.0009(6) 0.0011(6)
C1 0.0206(11) 0.0211(11) 0.0318(12) 0.0022(9) 0.0034(9) -0.0004(8)
C2 0.0253(11) 0.0215(10) 0.0190(11) -0.0011(8) 0.0029(8) 0.0057(9)
C3 0.0122(9) 0.0208(10) 0.0160(10) -0.0001(8) 0.0013(7) 0.0033(8)
C4 0.0203(10) 0.0150(9) 0.0186(10) 0.0014(8) -0.0008(8) -0.0023(8)
C5 0.0195(10) 0.0222(11) 0.0273(12) 0.0038(9) -0.0001(9) -0.0051(8)
C6 0.0309(12) 0.0164(10) 0.0234(11) 0.0044(8) -0.0019(9) 0.0020(9)
C7 0.0298(12) 0.0158(10) 0.0212(11) -0.0008(8) -0.0053(9) -0.0044(9)
C8 0.0178(10) 0.0231(10) 0.0125(10) 0.0019(8) -0.0023(8) -0.0009(8)
C9 0.0309(12) 0.0277(12) 0.0221(11) -0.0004(9) -0.0057(9) -0.0101(10)
C10 0.0206(11) 0.0395(13) 0.0195(11) 0.0029(9) -0.0057(9) 0.0046(9)
C11 0.0248(11) 0.0247(11) 0.0141(10) 0.0018(8) -0.0007(8) 0.0039(9)
C12 0.0383(13) 0.0279(12) 0.0167(11) 0.0050(9) 0.0027(9) 0.0100(10)
C13 0.0344(13) 0.0246(11) 0.0264(12) -0.0051(9) -0.0128(10) 0.0036(10)
C14 0.0204(10) 0.0196(10) 0.0159(10) -0.0008(8) -0.0039(8) 0.0035(8)
C15 0.0182(10) 0.0140(9) 0.0202(10) -0.0001(8) -0.0011(8) 0.0000(8)
C16 0.0185(10) 0.0202(10) 0.0276(12) 0.0023(9) 0.0011(8) -0.0029(8)
C17 0.0249(11) 0.0220(11) 0.0254(12) -0.0060(9) -0.0054(9) -0.0028(9)
C18 0.0262(11) 0.0153(10) 0.0333(13) 0.0020(9) -0.0024(10) 0.0014(9)
C19 0.0128(9) 0.0223(10) 0.0244(11) -0.0005(8) 0.0019(8) 0.0022(8)
C20 0.0164(11) 0.0287(12) 0.0425(15) -0.0010(10) 0.0024(9) -0.0036(9)
C21 0.0182(10) 0.0282(12) 0.0262(12) 0.0011(9) 0.0044(9) 0.0054(9)
C22 0.0173(10) 0.0311(12) 0.0292(12) -0.0019(9) -0.0021(9) 0.0067(9)
C23 0.0229(11) 0.0224(11) 0.0225(12) 0.0061(8) 0.0021(9) 0.0104(9)

loop_
_atom_type_symbol
_atom_type_description
_atom_type_scat_dispersion_real
_atom_type_scat_dispersion_imag
_atom_type_scat_source
C C 0.0033 0.0016 'International Tables Vol C Tables 4.2.6.8 and 6.1.1.4'
H H 0.0000 0.0000 'International Tables Vol C Tables 4.2.6.8 and 6.1.1.4'
N N 0.0061 0.0033 'International Tables Vol C Tables 4.2.6.8 and 6.1.1.4'
O O 0.0106 0.0060 'International Tables Vol C Tables 4.2.6.8 and 6.1.1.4'
Si Si 0.0817 0.0704 'International Tables Vol C Tables 4.2.6.8 and 6.1.1.4'
P P 0.1023 0.0942 'International Tables Vol C Tables 4.2.6.8 and 6.1.1.4'
Co Co 0.3494 0.9721 'International Tables Vol C Tables 4.2.6.8 and 6.1.1.4'

loop_
_geom_angle_atom_site_label_1
_geom_angle_atom_site_label_2
_geom_angle_atom_site_label_3
_geom_angle
C23 Co1 N1 179.46(10)
C23 Co1 P1 90.21(7)
N1 Co1 P1 89.75(5)
C23 Co1 P2 90.31(7)
N1 Co1 P2 89.74(5)
P1 Co1 P2 178.49(2)
C3 P1 C4 105.05(9)
C3 P1 C8 102.55(9)
C4 P1 C8 110.41(9)
C3 P1 Co1 108.21(6)
C4 P1 Co1 109.95(6)
C8 P1 Co1 119.47(7)
C14 P2 C15 104.91(9)
C14 P2 C19 102.95(9)
C15 P2 C19 110.32(9)
C14 P2 Co1 108.41(7)
C15 P2 Co1 108.76(6)
C19 P2 Co1 120.29(7)
N1 Si1 C1 112.57(9)
N1 Si1 C2 115.70(9)
C1 Si1 C2 106.46(10)
N1 Si1 C3 106.68(8)
C1 Si1 C3 106.63(10)
C2 Si1 C3 108.40(9)
N1 Si2 C13 111.88(9)
N1 Si2 C12 115.25(9)
C13 Si2 C12 107.76(11)
N1 Si2 C14 107.20(8)
C13 Si2 C14 106.47(10)
C12 Si2 C14 107.88(9)
Si2 N1 Si1 120.55(9)
Si2 N1 Co1 119.02(9)
Si1 N1 Co1 120.42(9)
Si1 C1 H1A 109.5
Si1 C1 H1B 109.5
H1A C1 H1B 109.5
Si1 C1 H1C 109.5
H1A C1 H1C 109.5
H1B C1 H1C 109.5
Si1 C2 H2A 109.5
Si1 C2 H2B 109.5
H2A C2 H2B 109.5
Si1 C2 H2C 109.5
H2A C2 H2C 109.5
H2B C2 H2C 109.5
P1 C3 Si1 108.51(9)
P1 C3 H3A 110.0
Si1 C3 H3A 110.0
P1 C3 H3B 110.0
Si1 C3 H3B 110.0
H3A C3 H3B 108.4
C6 C4 C5 109.89(17)
C6 C4 C7 108.15(16)
C5 C4 C7 107.29(17)
C6 C4 P1 114.83(14)
C5 C4 P1 109.48(14)
C7 C4 P1 106.89(13)
C4 C5 H5A 109.5
C4 C5 H5B 109.5
H5A C5 H5B 109.5
C4 C5 H5C 109.5
H5A C5 H5C 109.5
H5B C5 H5C 109.5
C4 C6 H6A 109.5
C4 C6 H6B 109.5
H6A C6 H6B 109.5
C4 C6 H6C 109.5
H6A C6 H6C 109.5
H6B C6 H6C 109.5
C4 C7 H7A 109.5
C4 C7 H7B 109.5
H7A C7 H7B 109.5
C4 C7 H7C 109.5
H7A C7 H7C 109.5
H7B C7 H7C 109.5
C11 C8 C10 107.83(16)
C11 C8 C9 108.87(17)
C10 C8 C9 108.15(17)
C11 C8 P1 113.15(14)
C10 C8 P1 113.35(14)
C9 C8 P1 105.30(13)
C8 C9 H9A 109.5
C8 C9 H9B 109.5
H9A C9 H9B 109.5
C8 C9 H9C 109.5
H9A C9 H9C 109.5
H9B C9 H9C 109.5
C8 C10 H10A 109.5
C8 C10 H10B 109.5
H10A C10 H10B 109.5
C8 C10 H10C 109.5
H10A C10 H10C 109.5
H10B C10 H10C 109.5
C8 C11 H11A 109.5
C8 C11 H11B 109.5
H11A C11 H11B 109.5
C8 C11 H11C 109.5
H11A C11 H11C 109.5
H11B C11 H11C 109.5
Si2 C12 H12A 109.5
Si2 C12 H12B 109.5
H12A C12 H12B 109.5
Si2 C12 H12C 109.5
H12A C12 H12C 109.5
H12B C12 H12C 109.5
Si2 C13 H13A 109.5
Si2 C13 H13B 109.5
H13A C13 H13B 109.5
Si2 C13 H13C 109.5
H13A C13 H13C 109.5
H13B C13 H13C 109.5
P2 C14 Si2 108.00(10)
P2 C14 H14A 110.1
Si2 C14 H14A 110.1
P2 C14 H14B 110.1
Si2 C14 H14B 110.1
H14A C14 H14B 108.4
C18 C15 C17 109.82(17)
C18 C15 C16 108.44(17)
C17 C15 C16 107.36(17)
C18 C15 P2 114.33(14)
C17 C15 P2 110.12(14)
C16 C15 P2 106.49(13)
C15 C16 H16A 109.5
C15 C16 H16B 109.5
H16A C16 H16B 109.5
C15 C16 H16C 109.5
H16A C16 H16C 109.5
H16B C16 H16C 109.5
C15 C17 H17A 109.5
C15 C17 H17B 109.5
H17A C17 H17B 109.5
C15 C17 H17C 109.5
H17A C17 H17C 109.5
H17B C17 H17C 109.5
C15 C18 H18A 109.5
C15 C18 H18B 109.5
H18A C18 H18B 109.5
C15 C18 H18C 109.5
H18A C18 H18C 109.5
H18B C18 H18C 109.5
C21 C19 C20 109.11(18)
C21 C19 C22 108.31(17)
C20 C19 C22 107.76(17)
C21 C19 P2 112.45(14)
C20 C19 P2 105.89(14)
C22 C19 P2 113.15(14)
C19 C20 H20A 109.5
C19 C20 H20B 109.5
H20A C20 H20B 109.5
C19 C20 H20C 109.5
H20A C20 H20C 109.5
H20B C20 H20C 109.5
C19 C21 H21A 109.5
C19 C21 H21B 109.5
H21A C21 H21B 109.5
C19 C21 H21C 109.5
H21A C21 H21C 109.5
H21B C21 H21C 109.5
C19 C22 H22A 109.5
C19 C22 H22B 109.5
H22A C22 H22B 109.5
C19 C22 H22C 109.5
H22A C22 H22C 109.5
H22B C22 H22C 109.5
O1 C23 Co1 179.6(2)

loop_
_geom_bond_atom_site_label_1
_geom_bond_atom_site_label_2
_geom_bond_distance
Co1 C23 1.692(2)
Co1 N1 1.9478(15)
Co1 P1 2.2322(5)
Co1 P2 2.2348(5)
P1 C3 1.8299(19)
P1 C4 1.882(2)
P1 C8 1.8961(19)
P2 C14 1.822(2)
P2 C15 1.884(2)
P2 C19 1.898(2)
Si1 N1 1.7131(16)
Si1 C1 1.877(2)
Si1 C2 1.880(2)
Si1 C3 1.882(2)
Si2 N1 1.7101(16)
Si2 C13 1.875(2)
Si2 C12 1.880(2)
Si2 C14 1.884(2)
O1 C23 1.167(3)
C1 H1A 0.9800
C1 H1B 0.9800
C1 H1C 0.9800
C2 H2A 0.9800
C2 H2B 0.9800
C2 H2C 0.9800
C3 H3A 0.9900
C3 H3B 0.9900
C4 C6 1.534(3)
C4 C5 1.535(3)
C4 C7 1.537(3)
C5 H5A 0.9800
C5 H5B 0.9800
C5 H5C 0.9800
C6 H6A 0.9800
C6 H6B 0.9800
C6 H6C 0.9800
C7 H7A 0.9800
C7 H7B 0.9800
C7 H7C 0.9800
C8 C11 1.531(3)
C8 C10 1.539(3)
C8 C9 1.542(3)
C9 H9A 0.9800
C9 H9B 0.9800
C9 H9C 0.9800
C10 H10A 0.9800
C10 H10B 0.9800
C10 H10C 0.9800
C11 H11A 0.9800
C11 H11B 0.9800
C11 H11C 0.9800
C12 H12A 0.9800
C12 H12B 0.9800
C12 H12C 0.9800
C13 H13A 0.9800
C13 H13B 0.9800
C13 H13C 0.9800
C14 H14A 0.9900
C14 H14B 0.9900
C15 C18 1.534(3)
C15 C17 1.535(3)
C15 C16 1.537(3)
C16 H16A 0.9800
C16 H16B 0.9800
C16 H16C 0.9800
C17 H17A 0.9800
C17 H17B 0.9800
C17 H17C 0.9800
C18 H18A 0.9800
C18 H18B 0.9800
C18 H18C 0.9800
C19 C21 1.530(3)
C19 C20 1.538(3)
C19 C22 1.540(3)
C20 H20A 0.9800
C20 H20B 0.9800
C20 H20C 0.9800
C21 H21A 0.9800
C21 H21B 0.9800
C21 H21C 0.9800
C22 H22A 0.9800
C22 H22B 0.9800
C22 H22C 0.9800

loop_
_geom_torsion_atom_site_label_1
_geom_torsion_atom_site_label_2
_geom_torsion_atom_site_label_3
_geom_torsion_atom_site_label_4
_geom_torsion
C23 Co1 P1 C3 159.11(10)
N1 Co1 P1 C3 -21.42(8)
P2 Co1 P1 C3 49.0(8)
C23 Co1 P1 C4 -86.68(10)
N1 Co1 P1 C4 92.79(8)
P2 Co1 P1 C4 163.2(8)
C23 Co1 P1 C8 42.46(10)
N1 Co1 P1 C8 -138.07(9)
P2 Co1 P1 C8 -67.6(8)
C23 Co1 P2 C14 157.65(10)
N1 Co1 P2 C14 -21.82(9)
P1 Co1 P2 C14 -92.2(8)
C23 Co1 P2 C15 -88.80(10)
N1 Co1 P2 C15 91.73(8)
P1 Co1 P2 C15 21.3(8)
C23 Co1 P2 C19 39.75(11)
N1 Co1 P2 C19 -139.72(9)
P1 Co1 P2 C19 149.9(8)
C13 Si2 N1 Si1 -87.03(13)
C12 Si2 N1 Si1 36.53(14)
C14 Si2 N1 Si1 156.60(10)
C13 Si2 N1 Co1 91.70(12)
C12 Si2 N1 Co1 -144.74(10)
C14 Si2 N1 Co1 -24.66(12)
C1 Si1 N1 Si2 -84.93(13)
C2 Si1 N1 Si2 37.79(14)
C3 Si1 N1 Si2 158.45(10)
C1 Si1 N1 Co1 96.36(12)
C2 Si1 N1 Co1 -140.92(10)
C3 Si1 N1 Co1 -20.26(12)
C23 Co1 N1 Si2 -68(10)
P1 Co1 N1 Si2 -153.37(9)
P2 Co1 N1 Si2 28.05(9)
C23 Co1 N1 Si1 111(10)
P1 Co1 N1 Si1 25.36(9)
P2 Co1 N1 Si1 -153.22(9)
C4 P1 C3 Si1 -103.23(11)
C8 P1 C3 Si1 141.32(10)
Co1 P1 C3 Si1 14.18(11)
N1 Si1 C3 P1 1.17(12)
C1 Si1 C3 P1 -119.33(11)
C2 Si1 C3 P1 126.40(11)
C3 P1 C4 C6 -66.62(16)
C8 P1 C4 C6 43.25(17)
Co1 P1 C4 C6 177.16(13)
C3 P1 C4 C5 169.22(14)
C8 P1 C4 C5 -80.90(15)
Co1 P1 C4 C5 53.01(15)
C3 P1 C4 C7 53.32(15)
C8 P1 C4 C7 163.20(13)
Co1 P1 C4 C7 -62.90(14)
C3 P1 C8 C11 161.21(14)
C4 P1 C8 C11 49.71(17)
Co1 P1 C8 C11 -79.22(15)
C3 P1 C8 C10 38.02(17)
C4 P1 C8 C10 -73.48(17)
Co1 P1 C8 C10 157.59(12)
C3 P1 C8 C9 -79.99(15)
C4 P1 C8 C9 168.50(14)
Co1 P1 C8 C9 39.57(16)
C15 P2 C14 Si2 -103.91(11)
C19 P2 C14 Si2 140.62(10)
Co1 P2 C14 Si2 12.16(11)
N1 Si2 C14 P2 5.01(13)
C13 Si2 C14 P2 -114.87(11)
C12 Si2 C14 P2 129.69(11)
C14 P2 C15 C18 -65.75(17)
C19 P2 C15 C18 44.49(18)
Co1 P2 C15 C18 178.43(13)
C14 P2 C15 C17 170.07(14)
C19 P2 C15 C17 -79.70(15)
Co1 P2 C15 C17 54.24(14)
C14 P2 C15 C16 53.98(15)
C19 P2 C15 C16 164.21(13)
Co1 P2 C15 C16 -61.85(14)
C14 P2 C19 C21 160.22(15)
C15 P2 C19 C21 48.70(17)
Co1 P2 C19 C21 -79.15(15)
C14 P2 C19 C20 -80.71(16)
C15 P2 C19 C20 167.77(14)
Co1 P2 C19 C20 39.92(17)
C14 P2 C19 C22 37.09(17)
C15 P2 C19 C22 -74.42(17)
Co1 P2 C19 C22 157.73(12)
N1 Co1 C23 O1 -23(35)
P1 Co1 C23 O1 62(29)
P2 Co1 C23 O1 -119(29)
